data_7016610
loop_
_publ_author_name
'Siewert, Inke'
'Fitzpatrick, Philip'
'Broomsgrove, Alexander E. J.'
'Kelly, Michael'
'Vidovic, Dragoslav'
'Aldridge, Simon'

_publ_section_title
;
 Probing the influence of steric bulk on anion binding by
 triarylboranes: comparative studies of FcB(o-Tol)(2), FcB(o-Xyl)(2)
 and FcBMes(2).
;
_journal_issue 40
_journal_name_full 'Dalton transactions (Cambridge, England : 2003)'
_journal_page_first 10345
_journal_page_last 10350
_journal_paper_doi 10.1039/c1dt10185d
_journal_volume 40
_journal_year 2011
_chemical_formula_moiety 'C37 H47 B1 Fe1 K1 N1 O6'
_chemical_formula_sum 'C37 H47 B Fe K N O6'
_chemical_formula_weight 707.54
_chemical_melting_point ?
_space_group_IT_number 2
_symmetry_cell_setting triclinic
_symmetry_space_group_name_Hall '-P 1'
_symmetry_space_group_name_H-M 'P -1'
_atom_sites_solution_hydrogens geom
_atom_sites_solution_primary direct
_audit_creation_date 09-12-16
_audit_creation_method CRYSTALS_ver_12.86
_cell_angle_alpha 84.1631(7)
_cell_angle_beta 71.6023(7)
_cell_angle_gamma 65.2619(7)
_cell_formula_units_Z 2
_cell_length_a 11.5278(2)
_cell_length_b 13.2927(2)
_cell_length_c 13.7154(2)
_cell_measurement_reflns_used 7037
_cell_measurement_temperature 150
_cell_measurement_theta_max 27
_cell_measurement_theta_min 5
_cell_volume 1810.13(5)
_computing_cell_refinement 'DENZO/SCALEPACK (Otwinowski & Minor, 1997)'
_computing_data_collection 'COLLECT (Nonius, 1997-2001).'
_computing_data_reduction 'DENZO/SCALEPACK (Otwinowski & Minor, 1997)'
_computing_molecular_graphics 'CAMERON (Watkin et al., 1996)'
_computing_publication_material 'CRYSTALS (Betteridge et al., 2003)'
_computing_structure_refinement 'CRYSTALS (Betteridge et al., 2003)'
_computing_structure_solution 'SIR92 (Altomare et al., 1994)'
_diffrn_ambient_temperature 150
_diffrn_measured_fraction_theta_full 0.985
_diffrn_measured_fraction_theta_max 0.977
_diffrn_measurement_device 'Nonius KappaCCD'
_diffrn_measurement_device_type Area
_diffrn_measurement_method \w
_diffrn_radiation_monochromator graphite
_diffrn_radiation_type 'Mo K\a'
_diffrn_radiation_wavelength 0.71073
_diffrn_reflns_av_R_equivalents 0.032
_diffrn_reflns_limit_h_max 14
_diffrn_reflns_limit_h_min -14
_diffrn_reflns_limit_k_max 17
_diffrn_reflns_limit_k_min -17
_diffrn_reflns_limit_l_max 17
_diffrn_reflns_limit_l_min -17
_diffrn_reflns_number 25142
_diffrn_reflns_theta_full 25.076
_diffrn_reflns_theta_max 27.556
_diffrn_reflns_theta_min 5.144
_diffrn_standards_number 0
_exptl_absorpt_coefficient_mu 0.576
_exptl_absorpt_correction_T_max 0.87
_exptl_absorpt_correction_T_min 0.72
_exptl_absorpt_correction_type multi-scan
_exptl_absorpt_process_details 'DENZO/SCALEPACK (Otwinowski & Minor, 1997)'
_exptl_crystal_colour yellow
_exptl_crystal_density_diffrn 1.298
_exptl_crystal_density_method 'not measured'
_exptl_crystal_description block
_exptl_crystal_F_000 748
_exptl_crystal_size_max 0.50
_exptl_crystal_size_mid 0.43
_exptl_crystal_size_min 0.25
_refine_diff_density_max 0.52
_refine_diff_density_min -0.45
_refine_ls_extinction_method None
_refine_ls_goodness_of_fit_ref 0.9684
_refine_ls_hydrogen_treatment noref
_refine_ls_matrix_type full
_refine_ls_number_parameters 424
_refine_ls_number_reflns 8174
_refine_ls_number_restraints 0
_refine_ls_R_factor_all 0.0536
_refine_ls_R_factor_gt 0.0369
_refine_ls_shift/su_max 0.000646
_refine_ls_structure_factor_coef Fsqd
_refine_ls_weighting_details
;
Method= Modified Sheldrick
w=1/[\s^2^(F^2^) + ( 0.03P)^2^ + 1.11P]
,where P=(max(Fo^2^,0) + 2Fc^2^)/3
;
_refine_ls_weighting_scheme calc
_refine_ls_wR_factor_all 0.0897
_refine_ls_wR_factor_gt 0.0820
_refine_ls_wR_factor_ref 0.0896
_reflns_limit_h_max 14
_reflns_limit_h_min -13
_reflns_limit_k_max 17
_reflns_limit_k_min -17
_reflns_limit_l_max 17
_reflns_limit_l_min 0
_reflns_number_gt 6465
_reflns_number_total 8175
_reflns_threshold_expression I>2.0\s(I)
_oxford_diffrn_Wilson_B_factor 2.54
_oxford_diffrn_Wilson_scale 1.82
_oxford_refine_ls_r_factor_ref 0.0535
_oxford_refine_ls_scale 0.7613(12)
_oxford_reflns_number_all 8175
_oxford_reflns_threshold_expression_ref I>-3.0\s(I)
_oxford_structure_analysis_title 123pfdv09
_cod_data_source_file c1dt10185d.txt
_cod_data_source_block 123pfdv09
_cod_depositor_comments
;
The following automatic conversions were performed:

'_chemical_melting_point' value 'not measured' was changed to '?' -
the value is undefined or not given.

'_symmetry_cell_setting' value
'Triclinic' changed to 'triclinic' according to
/home/saulius/struct/CIF-dictionaries/cif_core.dic dictionary named
'cif_core.dic' version 2.4.1 from 2010-06-29.

Automatic conversion script
Id: cif_fix_values 1715 2011-07-08 13:25:40Z adriana 
;
_cod_original_sg_symbol_H-M 'P -1 '
_cod_original_formula_sum 'C37 H47 B1 Fe1 K1 N1 O6'
_cod_database_code 7016610

loop_
_symmetry_equiv_pos_as_xyz
x,y,z
-x,-y,-z

loop_
_atom_site_label
_atom_site_type_symbol
_atom_site_fract_x
_atom_site_fract_y
_atom_site_fract_z
_atom_site_U_iso_or_equiv
_atom_site_occupancy
_atom_site_adp_type
Fe1 Fe 0.34698(2) 0.51903(2) 0.718376(19) 0.0324 1.0000 Uani
C2 C 0.50266(16) 0.37861(14) 0.74810(12) 0.0274 1.0000 Uani
C3 C 0.53310(17) 0.40634(16) 0.64166(13) 0.0346 1.0000 Uani
C4 C 0.52806(19) 0.51578(17) 0.63216(16) 0.0425 1.0000 Uani
C5 C 0.4930(2) 0.55888(17) 0.73264(17) 0.0458 1.0000 Uani
C6 C 0.4771(2) 0.47515(15) 0.80319(14) 0.0367 1.0000 Uani
B7 B 0.50459(18) 0.26085(16) 0.79544(14) 0.0259 1.0000 Uani
C8 C 0.41182(16) 0.27836(13) 0.91646(12) 0.0261 1.0000 Uani
C9 C 0.45359(17) 0.29373(13) 0.99794(13) 0.0296 1.0000 Uani
C10 C 0.59110(19) 0.28947(16) 0.97959(14) 0.0355 1.0000 Uani
C11 C 0.36721(19) 0.31087(15) 1.09913(13) 0.0361 1.0000 Uani
C12 C 0.2406(2) 0.31350(15) 1.12251(14) 0.0392 1.0000 Uani
C13 C 0.19731(18) 0.29959(15) 1.04439(14) 0.0367 1.0000 Uani
C14 C 0.28164(17) 0.28261(14) 0.94371(13) 0.0312 1.0000 Uani
C15 C 0.66027(16) 0.16435(14) 0.76981(12) 0.0271 1.0000 Uani
C16 C 0.69435(17) 0.05680(14) 0.80919(13) 0.0316 1.0000 Uani
C17 C 0.5906(2) 0.02268(16) 0.88248(16) 0.0435 1.0000 Uani
C18 C 0.82697(19) -0.02205(16) 0.77973(15) 0.0403 1.0000 Uani
C19 C 0.92836(19) 0.00104(18) 0.70908(17) 0.0483 1.0000 Uani
C20 C 0.89761(18) 0.10457(19) 0.66789(17) 0.0467 1.0000 Uani
C21 C 0.76618(17) 0.18422(16) 0.69929(15) 0.0365 1.0000 Uani
C22 C 0.43476(16) 0.21876(14) 0.73214(13) 0.0299 1.0000 Uani
N23 N 0.38400(15) 0.18944(14) 0.68803(13) 0.0410 1.0000 Uani
C24 C 0.2175(2) 0.5219(2) 0.64460(18) 0.0609 1.0000 Uani
C25 C 0.18766(19) 0.47800(19) 0.74402(18) 0.0496 1.0000 Uani
C26 C 0.1577(2) 0.55957(19) 0.81661(17) 0.0531 1.0000 Uani
C27 C 0.1682(2) 0.65457(19) 0.7638(2) 0.0601 1.0000 Uani
C28 C 0.2055(2) 0.6319(2) 0.6576(2) 0.0637 1.0000 Uani
K29 K 0.15836(4) 0.16487(3) 0.68449(3) 0.0308 1.0000 Uani
O30 O 0.05148(13) 0.32910(11) 0.54611(10) 0.0400 1.0000 Uani
C31 C -0.08246(19) 0.40747(16) 0.58779(16) 0.0407 1.0000 Uani
C32 C -0.10109(19) 0.44528(15) 0.69328(16) 0.0400 1.0000 Uani
O33 O -0.07759(13) 0.35277(10) 0.75764(10) 0.0399 1.0000 Uani
C34 C -0.1131(2) 0.38399(17) 0.86234(16) 0.0439 1.0000 Uani
C35 C -0.09430(19) 0.28176(17) 0.92468(16) 0.0441 1.0000 Uani
O36 O 0.04350(12) 0.20979(10) 0.89841(10) 0.0356 1.0000 Uani
C37 C 0.0649(2) 0.11488(17) 0.95978(15) 0.0449 1.0000 Uani
C38 C 0.2071(2) 0.03259(17) 0.91896(15) 0.0443 1.0000 Uani
O39 O 0.22303(14) -0.01132(11) 0.82304(10) 0.0420 1.0000 Uani
C40 C 0.3551(2) -0.09029(18) 0.77689(17) 0.0509 1.0000 Uani
C41 C 0.3589(2) -0.13503(16) 0.67925(17) 0.0512 1.0000 Uani
O42 O 0.33538(15) -0.04813(10) 0.60973(10) 0.0435 1.0000 Uani
C43 C 0.3316(2) -0.08099(16) 0.51580(16) 0.0454 1.0000 Uani
C44 C 0.3335(2) 0.00921(17) 0.44091(16) 0.0481 1.0000 Uani
O45 O 0.21611(14) 0.10695(11) 0.47995(10) 0.0415 1.0000 Uani
C46 C 0.2099(2) 0.19528(18) 0.41216(16) 0.0505 1.0000 Uani
C47 C 0.0713(2) 0.28682(18) 0.44845(16) 0.0489 1.0000 Uani
H31 H 0.5536 0.3561 0.5834 0.0412 1.0000 Uiso
H41 H 0.5436 0.5545 0.5677 0.0534 1.0000 Uiso
H51 H 0.4781 0.6352 0.7511 0.0615 1.0000 Uiso
H61 H 0.4460 0.4849 0.8803 0.0505 1.0000 Uiso
H101 H 0.5946 0.3223 1.0376 0.0583 1.0000 Uiso
H102 H 0.6175 0.3276 0.9197 0.0578 1.0000 Uiso
H103 H 0.6577 0.2130 0.9710 0.0585 1.0000 Uiso
H111 H 0.3984 0.3213 1.1526 0.0407 1.0000 Uiso
H121 H 0.1824 0.3247 1.1933 0.0420 1.0000 Uiso
H131 H 0.1088 0.3014 1.0594 0.0417 1.0000 Uiso
H141 H 0.2490 0.2735 0.8917 0.0364 1.0000 Uiso
H171 H 0.6261 -0.0572 0.8932 0.0625 1.0000 Uiso
H173 H 0.5557 0.0612 0.9485 0.0620 1.0000 Uiso
H172 H 0.5143 0.0404 0.8566 0.0619 1.0000 Uiso
H181 H 0.8468 -0.0952 0.8088 0.0465 1.0000 Uiso
H191 H 1.0198 -0.0546 0.6890 0.0536 1.0000 Uiso
H201 H 0.9679 0.1228 0.6166 0.0542 1.0000 Uiso
H211 H 0.7468 0.2576 0.6708 0.0445 1.0000 Uiso
H241 H 0.2438 0.4807 0.5780 0.0735 1.0000 Uiso
H251 H 0.1934 0.3999 0.7591 0.0590 1.0000 Uiso
H261 H 0.1388 0.5495 0.8931 0.0558 1.0000 Uiso
H271 H 0.1534 0.7263 0.7961 0.0642 1.0000 Uiso
H281 H 0.2247 0.6831 0.6005 0.0739 1.0000 Uiso
H311 H -0.1007 0.4709 0.5421 0.0499 1.0000 Uiso
H312 H -0.1455 0.3729 0.5915 0.0506 1.0000 Uiso
H322 H -0.0379 0.4821 0.6915 0.0476 1.0000 Uiso
H321 H -0.1954 0.5000 0.7228 0.0470 1.0000 Uiso
H341 H -0.0569 0.4204 0.8702 0.0479 1.0000 Uiso
H342 H -0.2074 0.4387 0.8858 0.0478 1.0000 Uiso
H351 H -0.1288 0.3028 0.9981 0.0477 1.0000 Uiso
H352 H -0.1451 0.2424 0.9096 0.0480 1.0000 Uiso
H372 H 0.0442 0.1373 1.0321 0.0525 1.0000 Uiso
H371 H 0.0019 0.0827 0.9580 0.0525 1.0000 Uiso
H381 H 0.2262 -0.0297 0.9681 0.0525 1.0000 Uiso
H382 H 0.2711 0.0689 0.9104 0.0528 1.0000 Uiso
H402 H 0.3808 -0.1507 0.8252 0.0564 1.0000 Uiso
H401 H 0.4189 -0.0516 0.7610 0.0572 1.0000 Uiso
H411 H 0.4478 -0.1972 0.6476 0.0577 1.0000 Uiso
H412 H 0.2832 -0.1626 0.6951 0.0584 1.0000 Uiso
H431 H 0.4099 -0.1501 0.4886 0.0513 1.0000 Uiso
H432 H 0.2476 -0.0925 0.5291 0.0516 1.0000 Uiso
H442 H 0.4169 0.0246 0.4309 0.0511 1.0000 Uiso
H441 H 0.3351 -0.0121 0.3744 0.0500 1.0000 Uiso
H461 H 0.2803 0.2242 0.4127 0.0583 1.0000 Uiso
H462 H 0.2319 0.1696 0.3407 0.0573 1.0000 Uiso
H471 H 0.0610 0.3476 0.3977 0.0568 1.0000 Uiso
H472 H 0.0018 0.2544 0.4557 0.0576 1.0000 Uiso

loop_
_atom_site_aniso_label
_atom_site_aniso_U_11
_atom_site_aniso_U_22
_atom_site_aniso_U_33
_atom_site_aniso_U_23
_atom_site_aniso_U_13
_atom_site_aniso_U_12
Fe1 0.02781(13) 0.03444(15) 0.03046(14) 0.00408(10) -0.01130(10) -0.00730(11)
C2 0.0224(8) 0.0317(9) 0.0292(8) 0.0025(7) -0.0107(6) -0.0104(7)
C3 0.0250(8) 0.0437(10) 0.0296(9) 0.0050(8) -0.0076(7) -0.0101(8)
C4 0.0332(10) 0.0482(11) 0.0474(11) 0.0225(9) -0.0181(9) -0.0185(9)
C5 0.0559(12) 0.0365(10) 0.0638(13) 0.0191(9) -0.0399(11) -0.0246(10)
C6 0.0486(11) 0.0303(9) 0.0404(10) 0.0073(8) -0.0274(9) -0.0160(8)
B7 0.0226(8) 0.0292(9) 0.0268(9) -0.0017(7) -0.0069(7) -0.0112(8)
C8 0.0256(8) 0.0213(8) 0.0280(8) -0.0009(6) -0.0060(6) -0.0074(6)
C9 0.0314(8) 0.0234(8) 0.0306(8) 0.0003(7) -0.0108(7) -0.0070(7)
C10 0.0377(10) 0.0378(10) 0.0352(9) 0.0020(8) -0.0177(8) -0.0148(8)
C11 0.0441(10) 0.0286(9) 0.0289(9) -0.0027(7) -0.0114(8) -0.0076(8)
C12 0.0411(10) 0.0307(9) 0.0309(9) -0.0031(7) 0.0015(8) -0.0086(8)
C13 0.0277(9) 0.0324(9) 0.0404(10) -0.0023(8) 0.0015(7) -0.0111(8)
C14 0.0268(8) 0.0310(9) 0.0333(9) -0.0023(7) -0.0056(7) -0.0112(7)
C15 0.0239(8) 0.0296(8) 0.0287(8) -0.0026(7) -0.0082(6) -0.0107(7)
C16 0.0308(9) 0.0307(9) 0.0314(9) -0.0011(7) -0.0089(7) -0.0107(7)
C17 0.0385(10) 0.0326(10) 0.0478(11) 0.0072(8) -0.0027(9) -0.0124(8)
C18 0.0337(10) 0.0347(10) 0.0435(11) 0.0014(8) -0.0132(8) -0.0044(8)
C19 0.0240(9) 0.0474(12) 0.0572(13) -0.0011(10) -0.0075(9) -0.0021(9)
C20 0.0239(9) 0.0535(12) 0.0558(13) 0.0032(10) -0.0043(8) -0.0153(9)
C21 0.0258(8) 0.0372(10) 0.0456(10) 0.0029(8) -0.0083(8) -0.0142(8)
C22 0.0224(8) 0.0317(9) 0.0300(9) -0.0065(7) -0.0030(7) -0.0078(7)
N23 0.0316(8) 0.0460(9) 0.0457(9) -0.0131(7) -0.0111(7) -0.0132(7)
C24 0.0306(10) 0.094(2) 0.0558(14) 0.0024(13) -0.0239(10) -0.0152(12)
C25 0.0255(9) 0.0516(13) 0.0662(14) 0.0038(11) -0.0153(9) -0.0098(9)
C26 0.0353(11) 0.0508(13) 0.0513(13) 0.0022(10) 0.0002(9) -0.0067(10)
C27 0.0392(12) 0.0410(12) 0.0757(17) 0.0053(11) -0.0068(11) -0.0017(10)
C28 0.0366(11) 0.0721(17) 0.0739(17) 0.0328(14) -0.0275(11) -0.0131(11)
K29 0.03256(19) 0.02637(18) 0.03266(19) 0.00222(14) -0.01457(15) -0.00810(15)
O30 0.0390(7) 0.0359(7) 0.0429(7) 0.0037(6) -0.0187(6) -0.0092(6)
C31 0.0362(10) 0.0317(9) 0.0572(12) 0.0113(9) -0.0236(9) -0.0119(8)
C32 0.0369(10) 0.0265(9) 0.0542(12) 0.0074(8) -0.0208(9) -0.0070(8)
O33 0.0410(7) 0.0298(7) 0.0445(7) 0.0052(6) -0.0152(6) -0.0097(6)
C34 0.0362(10) 0.0361(10) 0.0459(11) -0.0016(9) -0.0042(9) -0.0074(8)
C35 0.0333(10) 0.0396(11) 0.0463(11) 0.0035(9) -0.0017(8) -0.0104(9)
O36 0.0331(6) 0.0340(7) 0.0397(7) 0.0084(5) -0.0124(5) -0.0142(6)
C37 0.0540(12) 0.0401(11) 0.0381(10) 0.0132(8) -0.0145(9) -0.0191(10)
C38 0.0511(12) 0.0405(11) 0.0410(11) 0.0108(9) -0.0226(9) -0.0142(9)
O39 0.0438(8) 0.0365(7) 0.0428(7) 0.0058(6) -0.0181(6) -0.0111(6)
C40 0.0498(12) 0.0384(11) 0.0508(12) 0.0119(9) -0.0204(10) -0.0038(10)
C41 0.0609(14) 0.0276(10) 0.0500(12) 0.0082(9) -0.0169(10) -0.0054(9)
O42 0.0572(9) 0.0287(7) 0.0392(7) 0.0033(5) -0.0164(6) -0.0119(6)
C43 0.0533(12) 0.0331(10) 0.0412(11) -0.0073(8) -0.0094(9) -0.0114(9)
C44 0.0534(12) 0.0393(11) 0.0365(10) -0.0055(8) -0.0079(9) -0.0073(10)
O45 0.0459(8) 0.0351(7) 0.0344(7) 0.0017(5) -0.0118(6) -0.0086(6)
C46 0.0628(14) 0.0470(12) 0.0342(10) 0.0070(9) -0.0137(10) -0.0174(11)
C47 0.0605(13) 0.0446(12) 0.0394(11) 0.0100(9) -0.0256(10) -0.0136(10)

loop_
_atom_type_symbol
_atom_type_scat_dispersion_real
_atom_type_scat_dispersion_imag
_atom_type_scat_Cromer_Mann_a1
_atom_type_scat_Cromer_Mann_b1
_atom_type_scat_Cromer_Mann_a2
_atom_type_scat_Cromer_Mann_b2
_atom_type_scat_Cromer_Mann_a3
_atom_type_scat_Cromer_Mann_b3
_atom_type_scat_Cromer_Mann_a4
_atom_type_scat_Cromer_Mann_b4
_atom_type_scat_Cromer_Mann_c
_atom_type_scat_source
C 0.0033 0.0016 2.3100 20.8439 1.0200 10.2075 1.5886 0.5687 0.8650 51.6512 0.2156 'International Tables Vol C 4.2.6.8 and 6.1.1.4'
H 0.0000 0.0000 0.4930 10.5109 0.3229 26.1257 0.1402 3.1424 0.0408 57.7998 0.0030 'International Tables Vol C 4.2.6.8 and 6.1.1.4'
B 0.0013 0.0007 2.0545 23.2185 1.3326 1.0210 1.0979 60.3498 0.7068 0.1403 -0.1932 'International Tables Vol C 4.2.6.8 and 6.1.1.4'
Fe 0.3463 0.8444 11.7695 4.7611 7.3573 0.3072 3.5222 15.3535 2.3045 76.8805 1.0369 'International Tables Vol C 4.2.6.8 and 6.1.1.4'
N 0.0061 0.0033 12.2126 0.0057 3.1322 9.8933 2.0125 28.9975 1.1663 0.5826 -11.5290 'International Tables Vol C 4.2.6.8 and 6.1.1.4'
O 0.0106 0.0060 3.0485 13.2771 2.2868 5.7011 1.5463 0.3239 0.8670 32.9089 0.2508 'International Tables Vol C 4.2.6.8 and 6.1.1.4'
K 0.2009 0.2494 8.2186 12.7949 7.4398 0.7748 1.0519 213.1870 0.8659 41.6841 1.4228 'International Tables Vol C 4.2.6.8 and 6.1.1.4'

loop_
_geom_angle_atom_site_label_1
_geom_angle_atom_site_label_2
_geom_angle_atom_site_label_3
_geom_angle
_geom_angle_publ_flag
C2 Fe1 C3 40.69(6) yes
C2 Fe1 C4 69.30(7) yes
C3 Fe1 C4 40.98(8) yes
C2 Fe1 C5 69.23(7) yes
C3 Fe1 C5 68.49(9) yes
C4 Fe1 C5 40.78(9) yes
C2 Fe1 C6 40.45(7) yes
C3 Fe1 C6 67.74(7) yes
C4 Fe1 C6 68.61(8) yes
C5 Fe1 C6 41.13(7) yes
C2 Fe1 C24 126.57(10) yes
C3 Fe1 C24 107.71(9) yes
C4 Fe1 C24 118.40(9) yes
C5 Fe1 C24 152.69(10) yes
C6 Fe1 C24 164.54(10) yes
C2 Fe1 C25 106.79(8) yes
C3 Fe1 C25 118.31(8) yes
C4 Fe1 C25 152.44(9) yes
C5 Fe1 C25 165.34(9) yes
C6 Fe1 C25 126.98(8) yes
C2 Fe1 C26 118.13(8) yes
C3 Fe1 C26 152.03(9) yes
C4 Fe1 C26 165.93(10) yes
C5 Fe1 C26 128.14(10) yes
C6 Fe1 C26 108.56(9) yes
C2 Fe1 C27 152.58(9) yes
C3 Fe1 C27 165.79(9) yes
C4 Fe1 C27 127.70(9) yes
C5 Fe1 C27 108.34(10) yes
C6 Fe1 C27 119.66(10) yes
C2 Fe1 C28 165.37(10) yes
C3 Fe1 C28 127.93(9) yes
C4 Fe1 C28 107.71(9) yes
C5 Fe1 C28 118.49(10) yes
C6 Fe1 C28 153.12(10) yes
C24 Fe1 C25 40.82(10) yes
C24 Fe1 C26 68.07(10) yes
C25 Fe1 C26 40.20(9) yes
C24 Fe1 C27 68.35(11) yes
C25 Fe1 C27 68.31(10) yes
C26 Fe1 C27 40.67(9) yes
C24 Fe1 C28 41.20(11) yes
C25 Fe1 C28 68.86(10) yes
C26 Fe1 C28 68.20(9) yes
C27 Fe1 C28 40.27(11) yes
Fe1 C2 C3 67.72(9) yes
Fe1 C2 C6 67.95(10) yes
C3 C2 C6 105.04(15) yes
Fe1 C2 B7 130.65(11) yes
C3 C2 B7 127.56(15) yes
C6 C2 B7 127.33(15) yes
C2 C3 Fe1 71.59(9) yes
C2 C3 C4 110.05(17) yes
Fe1 C3 C4 69.27(11) yes
C2 C3 H31 124.5 no
Fe1 C3 H31 125.2 no
C4 C3 H31 125.5 no
C3 C4 Fe1 69.75(10) yes
C3 C4 C5 107.43(16) yes
Fe1 C4 C5 69.54(12) yes
C3 C4 H41 125.9 no
Fe1 C4 H41 124.7 no
C5 C4 H41 126.6 no
C4 C5 Fe1 69.68(11) yes
C4 C5 C6 107.55(17) yes
Fe1 C5 C6 69.86(11) yes
C4 C5 H51 126.2 no
Fe1 C5 H51 123.8 no
C6 C5 H51 126.2 no
C5 C6 C2 109.92(17) yes
C5 C6 Fe1 69.01(10) yes
C2 C6 Fe1 71.61(9) yes
C5 C6 H61 124.9 no
C2 C6 H61 125.1 no
Fe1 C6 H61 122.6 no
C2 B7 C8 110.49(13) yes
C2 B7 C15 111.02(13) yes
C8 B7 C15 116.51(13) yes
C2 B7 C22 106.44(13) yes
C8 B7 C22 107.06(13) yes
C15 B7 C22 104.60(13) yes
B7 C8 C9 123.47(14) yes
B7 C8 C14 120.51(14) yes
C9 C8 C14 115.99(15) yes
C8 C9 C10 121.39(15) yes
C8 C9 C11 120.08(16) yes
C10 C9 C11 118.51(16) yes
C9 C10 H101 110.4 no
C9 C10 H102 112.4 no
H101 C10 H102 108.1 no
C9 C10 H103 110.7 no
H101 C10 H103 107.3 no
H102 C10 H103 107.7 no
C9 C11 C12 121.99(17) yes
C9 C11 H111 118.1 no
C12 C11 H111 119.9 no
C11 C12 C13 118.99(16) yes
C11 C12 H121 120.8 no
C13 C12 H121 120.2 no
C12 C13 C14 119.73(17) yes
C12 C13 H131 120.1 no
C14 C13 H131 120.2 no
C8 C14 C13 123.21(16) yes
C8 C14 H141 119.0 no
C13 C14 H141 117.8 no
B7 C15 C16 123.87(14) yes
B7 C15 C21 120.12(15) yes
C16 C15 C21 115.84(15) yes
C15 C16 C17 121.65(15) yes
C15 C16 C18 120.60(16) yes
C17 C16 C18 117.75(16) yes
C16 C17 H171 112.1 no
C16 C17 H173 111.0 no
H171 C17 H173 108.5 no
C16 C17 H172 111.3 no
H171 C17 H172 106.7 no
H173 C17 H172 107.0 no
C16 C18 C19 121.55(17) yes
C16 C18 H181 118.3 no
C19 C18 H181 120.1 no
C18 C19 C20 119.11(17) yes
C18 C19 H191 120.6 no
C20 C19 H191 120.3 no
C19 C20 C21 119.42(18) yes
C19 C20 H201 120.7 no
C21 C20 H201 119.9 no
C15 C21 C20 123.45(17) yes
C15 C21 H211 118.3 no
C20 C21 H211 118.3 no
B7 C22 N23 179.29(17) yes
Fe1 C24 C25 69.91(12) yes
Fe1 C24 C28 69.49(13) yes
C25 C24 C28 107.8(2) yes
Fe1 C24 H241 125.2 no
C25 C24 H241 124.8 no
C28 C24 H241 127.4 no
C24 C25 Fe1 69.27(13) yes
C24 C25 C26 107.6(2) yes
Fe1 C25 C26 69.80(13) yes
C24 C25 H251 125.9 no
Fe1 C25 H251 123.2 no
C26 C25 H251 126.4 no
C25 C26 Fe1 70.00(12) yes
C25 C26 C27 108.8(2) yes
Fe1 C26 C27 69.83(12) yes
C25 C26 H261 125.0 no
Fe1 C26 H261 122.7 no
C27 C26 H261 126.0 no
C26 C27 Fe1 69.50(12) yes
C26 C27 C28 108.1(2) yes
Fe1 C27 C28 69.58(13) yes
C26 C27 H271 126.6 no
Fe1 C27 H271 125.6 no
C28 C27 H271 125.3 no
C24 C28 C27 107.7(2) yes
C24 C28 Fe1 69.30(12) yes
C27 C28 Fe1 70.15(13) yes
C24 C28 H281 126.2 no
C27 C28 H281 126.0 no
Fe1 C28 H281 123.9 no
C31 O30 C47 111.00(15) yes
O30 C31 C32 109.26(15) yes
O30 C31 H311 109.1 no
C32 C31 H311 110.5 no
O30 C31 H312 109.6 no
C32 C31 H312 110.0 no
H311 C31 H312 108.3 no
C31 C32 O33 109.07(15) yes
C31 C32 H322 111.6 no
O33 C32 H322 110.0 no
C31 C32 H321 109.3 no
O33 C32 H321 108.3 no
H322 C32 H321 108.6 no
C32 O33 C34 112.50(15) yes
O33 C34 C35 108.35(16) yes
O33 C34 H341 109.7 no
C35 C34 H341 111.3 no
O33 C34 H342 110.1 no
C35 C34 H342 110.3 no
H341 C34 H342 107.1 no
C34 C35 O36 109.68(15) yes
C34 C35 H351 109.5 no
O36 C35 H351 110.0 no
C34 C35 H352 109.5 no
O36 C35 H352 109.1 no
H351 C35 H352 109.0 no
C35 O36 C37 110.88(14) yes
O36 C37 C38 109.37(16) yes
O36 C37 H372 109.5 no
C38 C37 H372 111.0 no
O36 C37 H371 108.7 no
C38 C37 H371 110.8 no
H372 C37 H371 107.5 no
C37 C38 O39 107.99(16) yes
C37 C38 H381 109.4 no
O39 C38 H381 108.8 no
C37 C38 H382 110.7 no
O39 C38 H382 110.6 no
H381 C38 H382 109.3 no
C38 O39 C40 112.82(15) yes
O39 C40 C41 108.35(17) yes
O39 C40 H402 109.6 no
C41 C40 H402 110.9 no
O39 C40 H401 108.5 no
C41 C40 H401 110.1 no
H402 C40 H401 109.3 no
C40 C41 O42 108.39(17) yes
C40 C41 H411 111.3 no
O42 C41 H411 109.5 no
C40 C41 H412 109.0 no
O42 C41 H412 108.7 no
H411 C41 H412 109.9 no
C41 O42 C43 112.84(16) yes
O42 C43 C44 108.20(16) yes
O42 C43 H431 109.7 no
C44 C43 H431 109.8 no
O42 C43 H432 108.8 no
C44 C43 H432 110.5 no
H431 C43 H432 109.9 no
C43 C44 O45 108.67(16) yes
C43 C44 H442 110.5 no
O45 C44 H442 109.5 no
C43 C44 H441 110.4 no
O45 C44 H441 109.1 no
H442 C44 H441 108.6 no
C44 O45 C46 111.83(15) yes
O45 C46 C47 108.07(17) yes
O45 C46 H461 110.0 no
C47 C46 H461 109.6 no
O45 C46 H462 110.5 no
C47 C46 H462 111.9 no
H461 C46 H462 106.8 no
C46 C47 O30 109.27(16) yes
C46 C47 H471 109.8 no
O30 C47 H471 109.9 no
C46 C47 H472 108.7 no
O30 C47 H472 108.8 no
H471 C47 H472 110.3 no

loop_
_geom_bond_atom_site_label_1
_geom_bond_atom_site_label_2
_geom_bond_distance
_geom_bond_publ_flag
Fe1 C2 2.0915(16) yes
Fe1 C3 2.0397(18) yes
Fe1 C4 2.0333(19) yes
Fe1 C5 2.032(2) yes
Fe1 C6 2.0429(17) yes
Fe1 C24 2.038(2) yes
Fe1 C25 2.046(2) yes
Fe1 C26 2.043(2) yes
Fe1 C27 2.048(2) yes
Fe1 C28 2.040(2) yes
C2 C3 1.437(2) yes
C2 C6 1.430(2) yes
C2 B7 1.627(2) yes
C3 C4 1.426(3) yes
C3 H31 0.999 no
C4 C5 1.416(3) yes
C4 H41 0.981 no
C5 C6 1.431(3) yes
C5 H51 1.001 no
C6 H61 1.007 no
B7 C8 1.644(2) yes
B7 C15 1.660(2) yes
B7 C22 1.622(2) yes
C8 C9 1.411(2) yes
C8 C14 1.405(2) yes
C9 C10 1.502(3) yes
C9 C11 1.404(2) yes
C10 H101 0.965 no
C10 H102 0.954 no
C10 H103 0.975 no
C11 C12 1.378(3) yes
C11 H111 0.957 no
C12 C13 1.373(3) yes
C12 H121 0.975 no
C13 C14 1.391(2) yes
C13 H131 0.966 no
C14 H141 0.943 no
C15 C16 1.413(2) yes
C15 C21 1.403(2) yes
C16 C17 1.500(3) yes
C16 C18 1.398(2) yes
C17 H171 0.980 no
C17 H173 0.967 no
C17 H172 0.981 no
C18 C19 1.387(3) yes
C18 H181 0.974 no
C19 C20 1.378(3) yes
C19 H191 0.969 no
C20 C21 1.393(3) yes
C20 H201 0.990 no
C21 H211 0.974 no
C22 N23 1.150(2) yes
C24 C25 1.424(3) yes
C24 C28 1.435(4) yes
C24 H241 1.007 no
C25 C26 1.405(3) yes
C25 H251 1.016 no
C26 C27 1.421(3) yes
C26 H261 1.009 no
C27 C28 1.407(4) yes
C27 H271 1.018 no
C28 H281 1.017 no
O30 C31 1.419(2) yes
O30 C47 1.419(2) yes
C31 C32 1.501(3) yes
C31 H311 0.988 no
C31 H312 0.996 no
C32 O33 1.420(2) yes
C32 H322 1.027 no
C32 H321 0.998 no
O33 C34 1.418(2) yes
C34 C35 1.503(3) yes
C34 H341 0.991 no
C34 H342 0.989 no
C35 O36 1.416(2) yes
C35 H351 0.981 no
C35 H352 1.007 no
O36 C37 1.420(2) yes
C37 C38 1.497(3) yes
C37 H372 0.991 no
C37 H371 0.993 no
C38 O39 1.421(2) yes
C38 H381 1.007 no
C38 H382 1.011 no
O39 C40 1.418(2) yes
C40 C41 1.501(3) yes
C40 H402 0.994 no
C40 H401 1.022 no
C41 O42 1.412(2) yes
C41 H411 1.003 no
C41 H412 1.037 no
O42 C43 1.421(2) yes
C43 C44 1.500(3) yes
C43 H431 0.980 no
C43 H432 1.000 no
C44 O45 1.421(2) yes
C44 H442 1.029 no
C44 H441 0.975 no
O45 C46 1.413(2) yes
C46 C47 1.508(3) yes
C46 H461 1.035 no
C46 H462 0.990 no
C47 H471 1.004 no
C47 H472 1.034 no

loop_
_geom_hbond_atom_site_label_D
_geom_hbond_atom_site_label_H
_geom_hbond_atom_site_label_A
_geom_hbond_angle_DHA
_geom_hbond_distance_DH
_geom_hbond_distance_HA
_geom_hbond_distance_DA
_geom_hbond_publ_flag
C21 H211 C3 132 0.97 2.55 3.284(3) yes
